data_4335402
loop_
_publ_author_name
'Xing-Cai Huang'
'Chun Zhou'
'Haiyan Wei'
'Xin-Yi Wang'

_publ_contact_author
;
        Xinyi Wang
        School of Chemistry and Chemical Engineering
        State Key Labatory of Coordination Chemistry
        Nanjing National Lab of Microstructure 
        Nanjing University

         Haiyan Wei
         Jiangsu Key Laboratory of Biofunctional Materials
    School of Chemistry and Materials Science
    Nanjing Normal University, Nanjing 210097, China
;
_publ_contact_author_email 'wangxy66@nju.edu.cn, weihaiyan@njnu.edu.cn'
_publ_contact_author_fax 86-25-83621651
_publ_contact_author_phone 86-25-833314502
_publ_section_title
;
 End-On Azido-Bridged 3d-4f Complexes Showing Single-Molecule-Magnet
 Property
;
_journal_name_full 'Inorganic Chemistry'
_journal_page_first 7314
_journal_page_last 7316
_journal_paper_doi 10.1021/ic400986y
_journal_volume 52
_journal_year 2013
_chemical_formula_sum 'C40 H48 Cu2 Gd2 N22 O10'
_chemical_formula_weight 1438.58
_chemical_name_common CuGdValpnN3
_chemical_name_systematic
; 
 ? 
;
_space_group_IT_number 2
_symmetry_cell_setting triclinic
_symmetry_space_group_name_Hall '-P 1'
_symmetry_space_group_name_H-M 'P -1'
_atom_sites_solution_hydrogens geom
_atom_sites_solution_primary direct
_atom_sites_solution_secondary difmap
_audit_creation_method SHELXL-97
_cell_angle_alpha 74.007(3)
_cell_angle_beta 84.685(4)
_cell_angle_gamma 64.286(3)
_cell_formula_units_Z 1
_cell_length_a 10.630(3)
_cell_length_b 10.851(3)
_cell_length_c 12.384(3)
_cell_measurement_reflns_used 7264
_cell_measurement_temperature 293(2)
_cell_measurement_theta_max 27.6
_cell_measurement_theta_min 2.29
_cell_volume 1236.6(6)
_computing_cell_refinement 'Bruker SAINT'
_computing_data_collection 'Bruker Apex'
_computing_data_reduction 'Bruker SAINT'
_computing_molecular_graphics Diamond
_computing_publication_material 'SHELXL-97 (Sheldrick, 2008)'
_computing_structure_refinement 'SHELXL-97 (Sheldrick, 2008)'
_computing_structure_solution 'SHELXS-97 (Sheldrick, 2008)'
_diffrn_ambient_temperature 293(2)
_diffrn_measured_fraction_theta_full 0.997
_diffrn_measured_fraction_theta_max 0.994
_diffrn_measurement_device_type 'Bruker APEX SMART'
_diffrn_measurement_method 'phi and omega scans'
_diffrn_radiation_monochromator graphite
_diffrn_radiation_source 'fine-focus sealed tube'
_diffrn_radiation_type MoK\a
_diffrn_radiation_wavelength 0.71073
_diffrn_reflns_av_R_equivalents 0.0267
_diffrn_reflns_av_sigmaI/netI 0.0313
_diffrn_reflns_limit_h_max 13
_diffrn_reflns_limit_h_min -13
_diffrn_reflns_limit_k_max 14
_diffrn_reflns_limit_k_min -14
_diffrn_reflns_limit_l_max 16
_diffrn_reflns_limit_l_min -16
_diffrn_reflns_number 16116
_diffrn_reflns_theta_full 27.50
_diffrn_reflns_theta_max 27.70
_diffrn_reflns_theta_min 1.71
_exptl_absorpt_coefficient_mu 3.575
_exptl_absorpt_correction_T_max 0.6345
_exptl_absorpt_correction_T_min 0.5655
_exptl_absorpt_correction_type multi-scan
_exptl_absorpt_process_details 'SADABS: Bruker, 2000'
_exptl_crystal_colour 'dark green'
_exptl_crystal_density_diffrn 1.932
_exptl_crystal_description column
_exptl_crystal_F_000 708
_exptl_crystal_size_max 0.18
_exptl_crystal_size_mid 0.14
_exptl_crystal_size_min 0.14
_refine_diff_density_max 1.013
_refine_diff_density_min -0.448
_refine_diff_density_rms 0.086
_refine_ls_extinction_method none
_refine_ls_goodness_of_fit_ref 1.030
_refine_ls_hydrogen_treatment mixed
_refine_ls_matrix_type full
_refine_ls_number_parameters 348
_refine_ls_number_reflns 5751
_refine_ls_number_restraints 0
_refine_ls_restrained_S_all 1.030
_refine_ls_R_factor_all 0.0283
_refine_ls_R_factor_gt 0.0253
_refine_ls_shift/su_max 0.001
_refine_ls_shift/su_mean 0.000
_refine_ls_structure_factor_coef Fsqd
_refine_ls_weighting_details 'calc w=1/[\s^2^(Fo^2^)+(0.0307P)^2^+0.3586P] where P=(Fo^2^+2Fc^2^)/3'
_refine_ls_weighting_scheme calc
_refine_ls_wR_factor_gt 0.0596
_refine_ls_wR_factor_ref 0.0608
_reflns_number_gt 5346
_reflns_number_total 5751
_reflns_threshold_expression >2sigma(I)
_cod_data_source_file ic400986y_si_002_3.cif
_cod_data_source_block 3-CuGdValpnN3
_cod_original_cell_volume 1236.5(6)
_cod_database_code 4335402

loop_
_symmetry_equiv_pos_as_xyz
'x, y, z'
'-x, -y, -z'

loop_
_atom_site_label
_atom_site_type_symbol
_atom_site_fract_x
_atom_site_fract_y
_atom_site_fract_z
_atom_site_U_iso_or_equiv
_atom_site_adp_type
_atom_site_occupancy
_atom_site_symmetry_multiplicity
_atom_site_calc_flag
_atom_site_refinement_flags
Gd1 Gd 0.448476(13) 0.435946(13) 0.664013(11) 0.02782(5) Uani 1 1 d .
Cu1 Cu 0.71814(4) 0.09407(4) 0.73118(3) 0.03425(9) Uani 1 1 d .
C1 C 0.4403(3) 0.1390(3) 0.6580(2) 0.0328(6) Uani 1 1 d .
C2 C 0.2958(3) 0.2244(3) 0.6457(2) 0.0351(6) Uani 1 1 d .
C3 C 0.2048(3) 0.1748(4) 0.6231(3) 0.0459(8) Uani 1 1 d .
H3A H 0.1093 0.2325 0.6164 0.055 Uiso 1 1 calc R
C4 C 0.2551(4) 0.0395(4) 0.6102(3) 0.0531(9) Uani 1 1 d .
H4A H 0.1937 0.0067 0.5934 0.064 Uiso 1 1 calc R
C5 C 0.3945(4) -0.0461(4) 0.6220(3) 0.0489(8) Uani 1 1 d .
H5A H 0.4274 -0.1369 0.6125 0.059 Uiso 1 1 calc R
C6 C 0.4898(3) 0.0005(3) 0.6485(3) 0.0382(7) Uani 1 1 d .
C7 C 0.6357(4) -0.0958(3) 0.6606(3) 0.0442(7) Uani 1 1 d .
H7A H 0.6593 -0.1818 0.6445 0.053 Uiso 1 1 calc R
C8 C 0.8764(4) -0.1950(4) 0.6908(3) 0.0565(9) Uani 1 1 d .
H8A H 0.9221 -0.1707 0.6221 0.068 Uiso 1 1 calc R
H8B H 0.8658 -0.2797 0.6917 0.068 Uiso 1 1 calc R
C9 C 0.9669(3) -0.2260(3) 0.7895(3) 0.0470(8) Uani 1 1 d .
H9A H 0.9137 -0.2312 0.8573 0.056 Uiso 1 1 calc R
H9B H 1.0456 -0.3177 0.7970 0.056 Uiso 1 1 calc R
C10 C 1.0201(3) -0.1168(4) 0.7793(4) 0.0567(9) Uani 1 1 d .
H10A H 1.0926 -0.1524 0.8367 0.068 Uiso 1 1 calc R
H10B H 1.0624 -0.1029 0.7067 0.068 Uiso 1 1 calc R
C11 C 0.9520(3) 0.0895(3) 0.8370(3) 0.0421(7) Uani 1 1 d .
H11A H 1.0443 0.0429 0.8637 0.051 Uiso 1 1 calc R
C12 C 0.8741(3) 0.2288(3) 0.8544(3) 0.0397(7) Uani 1 1 d .
C13 C 0.9412(4) 0.2782(4) 0.9132(3) 0.0539(9) Uani 1 1 d .
H13A H 1.0323 0.2195 0.9406 0.065 Uiso 1 1 calc R
C14 C 0.8771(4) 0.4086(4) 0.9309(3) 0.0596(10) Uani 1 1 d .
H14A H 0.9241 0.4387 0.9701 0.071 Uiso 1 1 calc R
C15 C 0.7411(4) 0.4980(4) 0.8908(3) 0.0495(8) Uani 1 1 d .
H15A H 0.6964 0.5878 0.9030 0.059 Uiso 1 1 calc R
C16 C 0.6734(3) 0.4520(3) 0.8329(2) 0.0360(6) Uani 1 1 d .
C17 C 0.7374(3) 0.3181(3) 0.8121(2) 0.0328(6) Uani 1 1 d .
C18 C 0.1112(3) 0.4459(4) 0.6632(4) 0.0591(10) Uani 1 1 d .
H18A H 0.0989 0.5358 0.6716 0.089 Uiso 0.50 1 calc PR
H18B H 0.0739 0.4001 0.7267 0.089 Uiso 0.50 1 calc PR
H18C H 0.0632 0.4603 0.5957 0.089 Uiso 0.50 1 calc PR
H18D H 0.0584 0.3950 0.6577 0.089 Uiso 0.50 1 calc PR
H18E H 0.0835 0.5307 0.6026 0.089 Uiso 0.50 1 calc PR
H18F H 0.0941 0.4704 0.7336 0.089 Uiso 0.50 1 calc PR
C19 C 0.4490(4) 0.6445(4) 0.8375(3) 0.0514(9) Uani 1 1 d .
H19A H 0.3599 0.6950 0.7983 0.077 Uiso 0.50 1 calc PR
H19B H 0.4893 0.7091 0.8347 0.077 Uiso 0.50 1 calc PR
H19C H 0.4370 0.6022 0.9144 0.077 Uiso 0.50 1 calc PR
H19D H 0.4976 0.6425 0.9000 0.077 Uiso 0.50 1 calc PR
H19E H 0.3681 0.6284 0.8635 0.077 Uiso 0.50 1 calc PR
H19F H 0.4205 0.7353 0.7838 0.077 Uiso 0.50 1 calc PR
C20 C 0.6320(4) 0.0782(5) 1.0154(4) 0.0671(11) Uani 1 1 d .
H20A H 0.7195 0.0638 1.0443 0.101 Uiso 1 1 calc R
H20B H 0.5855 0.0367 1.0741 0.101 Uiso 1 1 calc R
H20C H 0.5744 0.1780 0.9886 0.101 Uiso 1 1 calc R
O1 O 0.5227(2) 0.1947(2) 0.67673(17) 0.0346(4) Uani 1 1 d .
O2 O 0.6676(2) 0.2821(2) 0.75341(17) 0.0344(4) Uani 1 1 d .
O3 O 0.2574(2) 0.3584(2) 0.65655(18) 0.0391(5) Uani 1 1 d .
O4 O 0.5398(2) 0.5358(2) 0.78531(17) 0.0389(5) Uani 1 1 d .
O5 O 0.6564(4) 0.0141(3) 0.9268(3) 0.0813(10) Uani 1 1 d .
N1 N 0.5938(2) 0.5341(3) 0.5373(2) 0.0354(5) Uani 1 1 d .
N2 N 0.6928(3) 0.5423(3) 0.5701(2) 0.0467(7) Uani 1 1 d .
N3 N 0.7850(4) 0.5523(5) 0.6022(3) 0.0796(12) Uani 1 1 d .
N4 N 0.2666(3) 0.6704(3) 0.6217(2) 0.0461(7) Uani 1 1 d .
N5 N 0.2137(3) 0.7551(3) 0.5398(2) 0.0450(6) Uani 1 1 d .
N6 N 0.1590(4) 0.8420(4) 0.4599(3) 0.0843(12) Uani 1 1 d .
N7 N 0.3484(3) 0.4103(3) 0.8469(2) 0.0522(7) Uani 1 1 d .
N8 N 0.2985(3) 0.3421(3) 0.9055(2) 0.0411(6) Uani 1 1 d .
N9 N 0.2474(4) 0.2774(4) 0.9679(3) 0.0642(9) Uani 1 1 d .
N10 N 0.9120(2) 0.0215(3) 0.7903(2) 0.0378(6) Uani 1 1 d .
N11 N 0.7369(3) -0.0779(3) 0.6908(2) 0.0396(6) Uani 1 1 d .
H6 H 0.706(6) -0.089(7) 0.970(5) 0.14(2) Uiso 1 1 d .

loop_
_atom_site_aniso_label
_atom_site_aniso_U_11
_atom_site_aniso_U_22
_atom_site_aniso_U_33
_atom_site_aniso_U_23
_atom_site_aniso_U_13
_atom_site_aniso_U_12
Gd1 0.02496(8) 0.02717(8) 0.02978(8) -0.00840(5) 0.00017(5) -0.00903(6)
Cu1 0.02816(18) 0.02843(18) 0.0420(2) -0.01026(15) -0.00474(15) -0.00661(14)
C1 0.0367(15) 0.0353(15) 0.0302(14) -0.0069(12) 0.0002(12) -0.0196(13)
C2 0.0359(15) 0.0392(16) 0.0327(15) -0.0057(12) -0.0001(12) -0.0203(13)
C3 0.0375(17) 0.059(2) 0.0500(19) -0.0098(16) -0.0002(14) -0.0303(16)
C4 0.061(2) 0.064(2) 0.052(2) -0.0112(18) -0.0029(17) -0.045(2)
C5 0.071(2) 0.0448(19) 0.0459(19) -0.0103(15) 0.0013(17) -0.0395(19)
C6 0.0468(18) 0.0382(16) 0.0347(16) -0.0094(13) -0.0009(13) -0.0223(14)
C7 0.058(2) 0.0302(15) 0.0430(18) -0.0110(13) -0.0013(15) -0.0165(15)
C8 0.046(2) 0.0443(19) 0.065(2) -0.0267(18) -0.0025(17) 0.0015(16)
C9 0.0387(17) 0.0366(17) 0.0495(19) -0.0103(15) 0.0014(15) -0.0019(14)
C10 0.0274(16) 0.052(2) 0.075(3) -0.0181(19) 0.0055(16) -0.0025(15)
C11 0.0267(14) 0.0466(18) 0.0447(18) -0.0048(14) -0.0044(13) -0.0113(13)
C12 0.0374(16) 0.0478(18) 0.0352(16) -0.0063(14) -0.0065(13) -0.0206(14)
C13 0.0461(19) 0.067(2) 0.055(2) -0.0128(18) -0.0167(16) -0.0280(18)
C14 0.069(3) 0.074(3) 0.054(2) -0.020(2) -0.0142(19) -0.042(2)
C15 0.065(2) 0.052(2) 0.0431(18) -0.0197(16) -0.0041(16) -0.0298(18)
C16 0.0439(17) 0.0445(17) 0.0267(14) -0.0101(12) -0.0008(12) -0.0243(14)
C17 0.0356(15) 0.0378(15) 0.0279(14) -0.0058(12) -0.0011(11) -0.0196(13)
C18 0.0276(16) 0.069(2) 0.078(3) -0.030(2) 0.0051(17) -0.0120(16)
C19 0.064(2) 0.0379(18) 0.0467(19) -0.0193(15) -0.0007(17) -0.0116(16)
C20 0.060(2) 0.071(3) 0.069(3) -0.022(2) 0.008(2) -0.025(2)
O1 0.0273(10) 0.0308(10) 0.0466(12) -0.0127(9) -0.0042(9) -0.0108(8)
O2 0.0311(10) 0.0323(10) 0.0406(11) -0.0134(9) -0.0052(8) -0.0108(8)
O3 0.0242(10) 0.0404(12) 0.0532(13) -0.0150(10) 0.0024(9) -0.0127(9)
O4 0.0409(12) 0.0396(11) 0.0392(11) -0.0182(9) -0.0001(9) -0.0149(10)
O5 0.116(3) 0.0589(19) 0.0640(19) -0.0146(16) 0.0320(18) -0.0395(19)
N1 0.0327(13) 0.0471(15) 0.0302(12) -0.0076(11) 0.0012(10) -0.0218(11)
N2 0.0495(16) 0.0610(18) 0.0334(14) -0.0059(13) -0.0003(12) -0.0306(15)
N3 0.074(2) 0.129(3) 0.057(2) -0.007(2) -0.0106(18) -0.070(3)
N4 0.0435(15) 0.0366(15) 0.0442(16) -0.0102(13) 0.0003(13) -0.0045(12)
N5 0.0454(16) 0.0358(14) 0.0479(17) -0.0146(13) 0.0072(13) -0.0111(12)
N6 0.098(3) 0.062(2) 0.051(2) -0.0010(18) -0.004(2) -0.003(2)
N7 0.066(2) 0.0628(19) 0.0378(15) -0.0162(14) 0.0150(14) -0.0369(17)
N8 0.0433(15) 0.0431(15) 0.0402(15) -0.0160(12) 0.0018(12) -0.0184(13)
N9 0.066(2) 0.064(2) 0.069(2) -0.0101(17) 0.0163(17) -0.0398(18)
N10 0.0276(12) 0.0376(14) 0.0394(14) -0.0060(11) 0.0006(10) -0.0083(11)
N11 0.0404(14) 0.0308(13) 0.0404(14) -0.0126(11) -0.0019(11) -0.0061(11)

loop_
_atom_type_symbol
_atom_type_description
_atom_type_scat_dispersion_real
_atom_type_scat_dispersion_imag
_atom_type_scat_source
C C 0.0033 0.0016 'International Tables Vol C Tables 4.2.6.8 and 6.1.1.4'
H H 0.0000 0.0000 'International Tables Vol C Tables 4.2.6.8 and 6.1.1.4'
N N 0.0061 0.0033 'International Tables Vol C Tables 4.2.6.8 and 6.1.1.4'
O O 0.0106 0.0060 'International Tables Vol C Tables 4.2.6.8 and 6.1.1.4'
Cu Cu 0.3201 1.2651 'International Tables Vol C Tables 4.2.6.8 and 6.1.1.4'
Gd Gd -0.1653 3.9035 'International Tables Vol C Tables 4.2.6.8 and 6.1.1.4'

loop_
_geom_angle_atom_site_label_1
_geom_angle_atom_site_label_2
_geom_angle_atom_site_label_3
_geom_angle
_geom_angle_site_symmetry_1
_geom_angle_site_symmetry_3
O1 Gd1 O2 64.08(7) . .
O1 Gd1 N4 148.82(9) . .
O2 Gd1 N4 146.27(9) . .
O1 Gd1 N7 91.40(9) . .
O2 Gd1 N7 87.61(9) . .
N4 Gd1 N7 85.06(10) . .
O1 Gd1 N1 111.57(8) . .
O2 Gd1 N1 80.98(8) . .
N4 Gd1 N1 86.96(9) . .
N7 Gd1 N1 146.00(9) . .
O1 Gd1 N1 83.61(8) . 2_666
O2 Gd1 N1 121.34(8) . 2_666
N4 Gd1 N1 81.15(9) . 2_666
N7 Gd1 N1 143.58(9) . 2_666
N1 Gd1 N1 66.71(9) . 2_666
O1 Gd1 O3 64.06(7) . .
O2 Gd1 O3 123.13(7) . .
N4 Gd1 O3 85.51(9) . .
N7 Gd1 O3 72.00(9) . .
N1 Gd1 O3 140.12(8) . .
N1 Gd1 O3 73.43(7) 2_666 .
O1 Gd1 O4 125.70(7) . .
O2 Gd1 O4 64.50(7) . .
N4 Gd1 O4 82.07(9) . .
N7 Gd1 O4 70.24(9) . .
N1 Gd1 O4 75.94(8) . .
N1 Gd1 O4 139.60(7) 2_666 .
O3 Gd1 O4 141.04(7) . .
O1 Gd1 Cu1 32.32(5) . .
O2 Gd1 Cu1 32.42(5) . .
N4 Gd1 Cu1 178.63(7) . .
N7 Gd1 Cu1 94.28(8) . .
N1 Gd1 Cu1 92.94(6) . .
N1 Gd1 Cu1 100.07(6) 2_666 .
O3 Gd1 Cu1 95.43(5) . .
O4 Gd1 Cu1 96.58(5) . .
O1 Cu1 O2 78.80(8) . .
O1 Cu1 N11 90.84(10) . .
O2 Cu1 N11 169.28(9) . .
O1 Cu1 N10 170.78(10) . .
O2 Cu1 N10 91.99(9) . .
N11 Cu1 N10 98.35(11) . .
O1 Cu1 Gd1 39.76(6) . .
O2 Cu1 Gd1 39.91(6) . .
N11 Cu1 Gd1 129.41(8) . .
N10 Cu1 Gd1 131.10(8) . .
O1 C1 C6 123.5(3) . .
O1 C1 C2 118.3(3) . .
C6 C1 C2 118.3(3) . .
O3 C2 C3 124.7(3) . .
O3 C2 C1 114.0(2) . .
C3 C2 C1 121.3(3) . .
C2 C3 C4 120.0(3) . .
C5 C4 C3 120.1(3) . .
C4 C5 C6 121.2(3) . .
C1 C6 C5 119.1(3) . .
C1 C6 C7 122.6(3) . .
C5 C6 C7 118.3(3) . .
N11 C7 C6 128.2(3) . .
N11 C8 C9 112.6(3) . .
C10 C9 C8 112.8(3) . .
N10 C10 C9 114.2(3) . .
N10 C11 C12 128.9(3) . .
C17 C12 C13 119.0(3) . .
C17 C12 C11 123.1(3) . .
C13 C12 C11 117.9(3) . .
C14 C13 C12 121.8(3) . .
C13 C14 C15 120.1(3) . .
C16 C15 C14 119.2(3) . .
C15 C16 O4 123.4(3) . .
C15 C16 C17 122.1(3) . .
O4 C16 C17 114.4(2) . .
O2 C17 C16 119.0(3) . .
O2 C17 C12 123.1(3) . .
C16 C17 C12 117.9(3) . .
C1 O1 Cu1 127.60(18) . .
C1 O1 Gd1 124.28(17) . .
Cu1 O1 Gd1 107.92(8) . .
C17 O2 Cu1 127.76(18) . .
C17 O2 Gd1 124.48(17) . .
Cu1 O2 Gd1 107.68(8) . .
C2 O3 C18 118.0(2) . .
C2 O3 Gd1 117.96(16) . .
C18 O3 Gd1 124.1(2) . .
C16 O4 C19 116.6(2) . .
C16 O4 Gd1 117.23(16) . .
C19 O4 Gd1 122.54(19) . .
N2 N1 Gd1 122.9(2) . .
N2 N1 Gd1 122.54(19) . 2_666
Gd1 N1 Gd1 113.29(9) . 2_666
N3 N2 N1 178.6(4) . .
N5 N4 Gd1 134.7(2) . .
N6 N5 N4 178.3(4) . .
N8 N7 Gd1 139.7(2) . .
N7 N8 N9 176.7(3) . .
C11 N10 C10 115.9(3) . .
C11 N10 Cu1 123.6(2) . .
C10 N10 Cu1 120.6(2) . .
C7 N11 C8 115.2(3) . .
C7 N11 Cu1 124.9(2) . .
C8 N11 Cu1 119.9(2) . .

loop_
_geom_bond_atom_site_label_1
_geom_bond_atom_site_label_2
_geom_bond_distance
_geom_bond_site_symmetry_2
Gd1 O1 2.346(2) .
Gd1 O2 2.3503(19) .
Gd1 N4 2.381(3) .
Gd1 N7 2.409(3) .
Gd1 N1 2.458(2) .
Gd1 N1 2.481(2) 2_666
Gd1 O3 2.530(2) .
Gd1 O4 2.540(2) .
Gd1 Cu1 3.4906(8) .
Cu1 O1 1.961(2) .
Cu1 O2 1.964(2) .
Cu1 N11 1.987(3) .
Cu1 N10 1.989(2) .
C1 O1 1.327(3) .
C1 C6 1.396(4) .
C1 C2 1.404(4) .
C2 O3 1.372(4) .
C2 C3 1.375(4) .
C3 C4 1.378(5) .
C4 C5 1.360(5) .
C5 C6 1.410(4) .
C6 C7 1.439(5) .
C7 N11 1.275(4) .
C8 N11 1.476(4) .
C8 C9 1.498(5) .
C9 C10 1.491(5) .
C10 N10 1.477(4) .
C11 N10 1.269(4) .
C11 C12 1.442(5) .
C12 C17 1.402(4) .
C12 C13 1.403(4) .
C13 C14 1.350(5) .
C14 C15 1.389(5) .
C15 C16 1.372(4) .
C16 O4 1.389(4) .
C16 C17 1.399(4) .
C17 O2 1.319(3) .
C18 O3 1.435(4) .
C19 O4 1.434(4) .
C20 O5 1.403(5) .
N1 N2 1.209(3) .
N1 Gd1 2.481(2) 2_666
N2 N3 1.148(4) .
N4 N5 1.154(4) .
N5 N6 1.150(4) .
N7 N8 1.154(4) .
N8 N9 1.158(4) .
